data_7216493
loop_
_publ_author_name
'Ramon, Ga\"elle'
'Davies, Kate'
'Nassimbeni, Luigi R.'

_publ_section_title
;
 Structures of benzoic acids with substituted pyridines and quinolines:
 salt versus co-crystal formation
;
_journal_issue 26
_journal_name_full CrystEngComm
_journal_page_first 5802
_journal_paper_doi 10.1039/c3ce41963k
_journal_volume 16
_journal_year 2014
_chemical_formula_moiety 'C7 H6 O2, C7 H8 N2 O'
_chemical_formula_sum 'C14 H14 N2 O3'
_chemical_formula_weight 258.27
_chemical_melting_point ?
_chemical_name_common none
_chemical_name_systematic
; 
benzoic acid + 2-acetaminopyridine  
;
_space_group_IT_number 14
_symmetry_cell_setting monoclinic
_symmetry_space_group_name_Hall '-P 2yn'
_symmetry_space_group_name_H-M 'P 1 21/n 1'
_atom_sites_solution_hydrogens geom
_atom_sites_solution_primary direct
_atom_sites_solution_secondary difmap
_audit_creation_method SHELXL-97
_cell_angle_alpha 90.00
_cell_angle_beta 103.08(3)
_cell_angle_gamma 90.00
_cell_formula_units_Z 4
_cell_length_a 12.776(3)
_cell_length_b 5.1844(10)
_cell_length_c 19.547(4)
_cell_measurement_reflns_used 4851
_cell_measurement_temperature 173(2)
_cell_measurement_theta_max 27.84
_cell_measurement_theta_min 4.07
_cell_volume 1261.1(5)
_computing_cell_refinement 'DENZO-SMN (Otwinowski & Minor, 1997)'
_computing_data_collection 'COLLECT program (Nonius, 2000)'
_computing_data_reduction 'DENZO-SMN (Otwinowski & Minor, 1997)'
_computing_molecular_graphics 'X-Seed (Barbour, 2001)'
_computing_publication_material 'SHELXL-97 (Sheldrick, 2001)'
_computing_structure_refinement 'SHELXL-97 (Sheldrick, 1997)'
_computing_structure_solution 'SHELXS-97 (Sheldrick, 1997)'
_diffrn_ambient_temperature 173(2)
_diffrn_measured_fraction_theta_full 0.951
_diffrn_measured_fraction_theta_max 0.951
_diffrn_measurement_device_type 'Nonius Kappa CCD diffractometer'
_diffrn_measurement_method '1.2\% \f scans and \w scans'
_diffrn_radiation_monochromator graphite
_diffrn_radiation_source 'fine-focus sealed tube'
_diffrn_radiation_type MoK\a
_diffrn_radiation_wavelength 0.71073
_diffrn_reflns_av_R_equivalents 0.0275
_diffrn_reflns_av_sigmaI/netI 0.0615
_diffrn_reflns_limit_h_max 16
_diffrn_reflns_limit_h_min -16
_diffrn_reflns_limit_k_max 6
_diffrn_reflns_limit_k_min -6
_diffrn_reflns_limit_l_max 25
_diffrn_reflns_limit_l_min -25
_diffrn_reflns_number 4851
_diffrn_reflns_theta_full 27.84
_diffrn_reflns_theta_max 27.84
_diffrn_reflns_theta_min 4.07
_diffrn_standards_decay_% 0
_diffrn_standards_interval_count 0
_diffrn_standards_interval_time 0
_diffrn_standards_number 0
_exptl_absorpt_coefficient_mu 0.097
_exptl_absorpt_correction_T_max 0.9884
_exptl_absorpt_correction_T_min 0.9856
_exptl_absorpt_correction_type multi-scan
_exptl_absorpt_process_details DENZO-SMN
_exptl_crystal_colour colourless
_exptl_crystal_density_diffrn 1.360
_exptl_crystal_density_meas ?
_exptl_crystal_density_method 'not measured'
_exptl_crystal_description blocks
_exptl_crystal_F_000 544
_exptl_crystal_size_max 0.15
_exptl_crystal_size_mid 0.15
_exptl_crystal_size_min 0.12
_refine_diff_density_max 0.250
_refine_diff_density_min -0.235
_refine_diff_density_rms 0.050
_refine_ls_extinction_coef 0.015(4)
_refine_ls_extinction_expression Fc^*^=kFc[1+0.001xFc^2^\l^3^/sin(2\q)]^-1/4^
_refine_ls_extinction_method SHELXL
_refine_ls_goodness_of_fit_ref 0.974
_refine_ls_hydrogen_treatment mixed
_refine_ls_matrix_type full
_refine_ls_number_parameters 182
_refine_ls_number_reflns 2852
_refine_ls_number_restraints 0
_refine_ls_restrained_S_all 0.974
_refine_ls_R_factor_all 0.0783
_refine_ls_R_factor_gt 0.0401
_refine_ls_shift/su_max 0.000
_refine_ls_shift/su_mean 0.000
_refine_ls_structure_factor_coef Fsqd
_refine_ls_weighting_details 'calc w=1/[\s^2^(Fo^2^)+(0.0604P)^2^+0.0000P] where P=(Fo^2^+2Fc^2^)/3'
_refine_ls_weighting_scheme calc
_refine_ls_wR_factor_gt 0.0935
_refine_ls_wR_factor_ref 0.1076
_reflns_number_gt 1873
_reflns_number_total 2852
_reflns_threshold_expression >2sigma(I)
_cod_data_source_file c3ce41963k.txt
_cod_data_source_block data(II)-CCDC963008
_cod_depositor_comments
;
The following automatic conversions were performed:

'_chemical_melting_point' value 'none' was changed to '?' - the value
is undefined or not given.

'_symmetry_cell_setting' value
'Monoclinic' changed to 'monoclinic' according to
/usr/data/users/saulius/crontab/automatic-downloads/rss-feeds/RSC/lib/dictionaries/cif_core.dic
dictionary named 'cif_core.dic' version 2.4.2 from 2011-04-26.

Automatic conversion script
Id: cif_fix_values 2281 2013-09-26 08:29:07Z andrius 

 Adding full bibliography for 7216492--7216505.cif.

The following automatic conversions were performed:

'_exptl_crystal_density_meas' value 'not measured' was changed to '?'
- the value is perceived as not measured.

Automatic conversion script
Id: cif_fix_values 3008 2015-01-20 13:52:24Z robertas 
;
_cod_original_cell_volume 1261.1(4)
_cod_original_sg_symbol_H-M P21/n
_cod_database_code 7216493

loop_
_symmetry_equiv_pos_as_xyz
'x, y, z'
'-x+1/2, y+1/2, -z+1/2'
'-x, -y, -z'
'x-1/2, -y-1/2, z-1/2'

loop_
_atom_site_label
_atom_site_type_symbol
_atom_site_fract_x
_atom_site_fract_y
_atom_site_fract_z
_atom_site_U_iso_or_equiv
_atom_site_adp_type
_atom_site_occupancy
_atom_site_symmetry_multiplicity
_atom_site_calc_flag
_atom_site_refinement_flags
O1A O 0.43551(7) 0.57041(19) 0.25080(5) 0.0276(3) Uani 1 1 d .
O2A O 0.60487(7) 0.48583(18) 0.30813(5) 0.0263(3) Uani 1 1 d .
C6 C 0.52754(10) 0.4460(3) 0.25922(7) 0.0213(3) Uani 1 1 d .
C8 C 0.53289(12) -0.1138(3) 0.09999(8) 0.0262(3) Uani 1 1 d .
H8 H 0.5341 -0.2398 0.0649 0.031 Uiso 1 1 calc R
C9 C 0.61273(11) 0.0755(3) 0.21148(8) 0.0240(3) Uani 1 1 d .
H9 H 0.6692 0.0804 0.2525 0.029 Uiso 1 1 calc R
C10 C 0.52880(10) 0.2504(2) 0.20345(7) 0.0201(3) Uani 1 1 d .
C11 C 0.44652(11) 0.2433(2) 0.14274(7) 0.0235(3) Uani 1 1 d .
H11 H 0.3887 0.3625 0.1369 0.028 Uiso 1 1 calc R
C14 C 0.44916(11) 0.0622(3) 0.09096(8) 0.0257(3) Uani 1 1 d .
H14 H 0.3937 0.0588 0.0494 0.031 Uiso 1 1 calc R
C18 C 0.61442(12) -0.1064(3) 0.15983(8) 0.0273(4) Uani 1 1 d .
H18 H 0.6719 -0.2265 0.1656 0.033 Uiso 1 1 calc R
N1B N 0.41912(9) 0.9339(2) 0.34019(6) 0.0219(3) Uani 1 1 d .
O1B O 0.69765(8) 1.20788(18) 0.48002(5) 0.0300(3) Uani 1 1 d .
C5 C 0.49318(10) 1.0449(2) 0.39106(7) 0.0200(3) Uani 1 1 d .
N2B N 0.59411(9) 0.9294(2) 0.40190(6) 0.0222(3) Uani 1 1 d .
H2 H 0.5954(12) 0.786(3) 0.3751(9) 0.032(4) Uiso 1 1 d .
C12 C 0.31822(11) 1.0267(3) 0.32596(8) 0.0251(3) Uani 1 1 d .
H12 H 0.2660 0.9461 0.2900 0.030 Uiso 1 1 calc R
C13 C 0.28712(12) 1.2324(3) 0.36095(8) 0.0247(3) Uani 1 1 d .
H13 H 0.2151 1.2933 0.3498 0.030 Uiso 1 1 calc R
C15 C 0.46814(12) 1.2549(3) 0.42888(8) 0.0264(4) Uani 1 1 d .
H15 H 0.5215 1.3325 0.4648 0.032 Uiso 1 1 calc R
C16 C 0.68866(11) 1.0114(2) 0.44441(7) 0.0219(3) Uani 1 1 d .
C17 C 0.78219(11) 0.8368(3) 0.44344(8) 0.0269(4) Uani 1 1 d .
H17A H 0.8055 0.8614 0.3995 0.040 Uiso 1 1 calc R
H17B H 0.7604 0.6569 0.4470 0.040 Uiso 1 1 calc R
H17C H 0.8416 0.8781 0.4833 0.040 Uiso 1 1 calc R
C19 C 0.36441(11) 1.3478(3) 0.41314(8) 0.0269(4) Uani 1 1 d .
H19 H 0.3458 1.4915 0.4382 0.032 Uiso 1 1 calc R
H3 H 0.4383(16) 0.717(4) 0.2895(12) 0.071(6) Uiso 1 1 d .

loop_
_atom_site_aniso_label
_atom_site_aniso_U_11
_atom_site_aniso_U_22
_atom_site_aniso_U_33
_atom_site_aniso_U_23
_atom_site_aniso_U_13
_atom_site_aniso_U_12
O1A 0.0208(6) 0.0326(6) 0.0276(6) -0.0099(5) 0.0016(4) 0.0028(4)
O2A 0.0243(6) 0.0298(6) 0.0216(5) -0.0043(4) -0.0016(5) 0.0010(4)
C6 0.0206(8) 0.0221(7) 0.0214(7) 0.0002(6) 0.0052(6) -0.0017(5)
C8 0.0310(8) 0.0243(7) 0.0246(8) -0.0051(6) 0.0091(7) -0.0039(6)
C9 0.0233(7) 0.0261(7) 0.0212(8) 0.0002(6) 0.0018(6) 0.0001(6)
C10 0.0212(7) 0.0200(7) 0.0199(7) 0.0001(5) 0.0060(6) -0.0038(5)
C11 0.0214(8) 0.0245(7) 0.0241(8) -0.0013(6) 0.0044(6) -0.0007(6)
C14 0.0253(8) 0.0300(8) 0.0207(8) -0.0031(6) 0.0026(6) -0.0045(6)
C18 0.0290(8) 0.0231(7) 0.0301(9) 0.0000(6) 0.0072(7) 0.0035(6)
N1B 0.0212(6) 0.0230(6) 0.0207(6) -0.0030(5) 0.0031(5) -0.0004(5)
O1B 0.0268(6) 0.0275(5) 0.0331(6) -0.0095(5) 0.0012(5) -0.0003(4)
C5 0.0201(7) 0.0212(7) 0.0184(7) 0.0015(6) 0.0039(6) -0.0003(5)
N2B 0.0220(7) 0.0213(6) 0.0218(7) -0.0058(5) 0.0016(5) 0.0013(5)
C12 0.0214(8) 0.0283(8) 0.0241(8) -0.0036(6) 0.0021(6) -0.0014(6)
C13 0.0214(7) 0.0286(8) 0.0243(8) 0.0002(6) 0.0055(6) 0.0027(6)
C15 0.0244(8) 0.0277(8) 0.0251(8) -0.0080(6) 0.0015(6) 0.0001(6)
C16 0.0221(8) 0.0222(7) 0.0205(7) 0.0017(6) 0.0029(6) -0.0021(5)
C17 0.0230(8) 0.0251(7) 0.0311(9) 0.0003(6) 0.0032(7) 0.0013(6)
C19 0.0277(8) 0.0266(7) 0.0267(8) -0.0050(6) 0.0071(6) 0.0020(6)

loop_
_atom_type_symbol
_atom_type_description
_atom_type_scat_dispersion_real
_atom_type_scat_dispersion_imag
_atom_type_scat_source
C C 0.0033 0.0016 'International Tables Vol C Tables 4.2.6.8 and 6.1.1.4'
H H 0.0000 0.0000 'International Tables Vol C Tables 4.2.6.8 and 6.1.1.4'
N N 0.0061 0.0033 'International Tables Vol C Tables 4.2.6.8 and 6.1.1.4'
O O 0.0106 0.0060 'International Tables Vol C Tables 4.2.6.8 and 6.1.1.4'

loop_
_geom_angle_atom_site_label_1
_geom_angle_atom_site_label_2
_geom_angle_atom_site_label_3
_geom_angle
C6 O1A H3 112.0(11)
O2A C6 O1A 123.57(13)
O2A C6 C10 122.95(12)
O1A C6 C10 113.47(12)
C18 C8 C14 120.14(14)
C18 C8 H8 119.9
C14 C8 H8 119.9
C18 C9 C10 120.14(13)
C18 C9 H9 119.9
C10 C9 H9 119.9
C9 C10 C11 119.57(13)
C9 C10 C6 119.87(12)
C11 C10 C6 120.56(12)
C14 C11 C10 120.02(13)
C14 C11 H11 120.0
C10 C11 H11 120.0
C11 C14 C8 119.88(14)
C11 C14 H14 120.1
C8 C14 H14 120.1
C8 C18 C9 120.24(14)
C8 C18 H18 119.9
C9 C18 H18 119.9
C5 N1B C12 118.92(12)
N1B C5 C15 121.46(12)
N1B C5 N2B 113.74(12)
C15 C5 N2B 124.79(12)
C16 N2B C5 128.14(12)
C16 N2B H2 118.3(9)
C5 N2B H2 113.5(9)
N1B C12 C13 123.13(13)
N1B C12 H12 118.4
C13 C12 H12 118.4
C12 C13 C19 117.65(13)
C12 C13 H13 121.2
C19 C13 H13 121.2
C19 C15 C5 118.64(13)
C19 C15 H15 120.7
C5 C15 H15 120.7
O1B C16 N2B 124.02(12)
O1B C16 C17 122.40(13)
N2B C16 C17 113.58(12)
C16 C17 H17A 109.5
C16 C17 H17B 109.5
H17A C17 H17B 109.5
C16 C17 H17C 109.5
H17A C17 H17C 109.5
H17B C17 H17C 109.5
C15 C19 C13 120.19(13)
C15 C19 H19 119.9
C13 C19 H19 119.9

loop_
_geom_bond_atom_site_label_1
_geom_bond_atom_site_label_2
_geom_bond_distance
O1A C6 1.3183(16)
O1A H3 1.07(2)
O2A C6 1.2269(16)
C6 C10 1.4918(19)
C8 C18 1.380(2)
C8 C14 1.387(2)
C8 H8 0.9500
C9 C18 1.385(2)
C9 C10 1.3856(19)
C9 H9 0.9500
C10 C11 1.396(2)
C11 C14 1.3863(19)
C11 H11 0.9500
C14 H14 0.9500
C18 H18 0.9500
N1B C5 1.3377(18)
N1B C12 1.3446(18)
O1B C16 1.2243(16)
C5 C15 1.3934(19)
C5 N2B 1.3938(17)
N2B C16 1.3695(18)
N2B H2 0.913(16)
C12 C13 1.3733(19)
C12 H12 0.9500
C13 C19 1.385(2)
C13 H13 0.9500
C15 C19 1.378(2)
C15 H15 0.9500
C16 C17 1.5027(19)
C17 H17A 0.9800
C17 H17B 0.9800
C17 H17C 0.9800
C19 H19 0.9500

loop_
_geom_torsion_atom_site_label_1
_geom_torsion_atom_site_label_2
_geom_torsion_atom_site_label_3
_geom_torsion_atom_site_label_4
_geom_torsion
C18 C9 C10 C11 -0.5(2)
C18 C9 C10 C6 -179.91(13)
O2A C6 C10 C9 10.6(2)
O1A C6 C10 C9 -169.19(12)
O2A C6 C10 C11 -168.75(13)
O1A C6 C10 C11 11.42(18)
C9 C10 C11 C14 0.0(2)
C6 C10 C11 C14 179.34(12)
C10 C11 C14 C8 0.8(2)
C18 C8 C14 C11 -1.1(2)
C14 C8 C18 C9 0.5(2)
C10 C9 C18 C8 0.3(2)
C12 N1B C5 C15 -0.6(2)
C12 N1B C5 N2B 178.87(12)
N1B C5 N2B C16 172.73(12)
C15 C5 N2B C16 -7.8(2)
C5 N1B C12 C13 0.4(2)
N1B C12 C13 C19 0.1(2)
N1B C5 C15 C19 0.2(2)
N2B C5 C15 C19 -179.20(13)
C5 N2B C16 O1B -0.5(2)
C5 N2B C16 C17 179.67(13)
C5 C15 C19 C13 0.4(2)
C12 C13 C19 C15 -0.5(2)
